data_7230829
loop_
_publ_author_name
'Lisac, Katarina'
'Cin\<ci\'c, Dominik'

_publ_section_title
;
 Simple design for metal-based halogen-bonded cocrystals utilizing the
 M--Cl&#x22EF;I motif
;
_journal_issue 39
_journal_name_full CrystEngComm
_journal_page_first 5955
_journal_paper_doi 10.1039/C8CE00754C
_journal_volume 20
_journal_year 2018
_chemical_formula_moiety 'C20 H16 Cl2 Co N4, 2(C6 F5 I)'
_chemical_formula_sum 'C32 H16 Cl2 Co F10 I2 N4'
_chemical_formula_weight 1030.12
_space_group_crystal_system monoclinic
_space_group_IT_number 15
_space_group_name_Hall '-C 2yc'
_space_group_name_H-M_alt 'C 1 2/c 1'
_symmetry_space_group_name_Hall '-C 2yc'
_symmetry_space_group_name_H-M 'C 1 2/c 1'
_atom_sites_solution_hydrogens geom
_audit_creation_method SHELXL-2014/7
_audit_update_record
;
2018-05-07 deposited with the CCDC.
2018-06-05 downloaded from the CCDC.
;
_cell_angle_alpha 90
_cell_angle_beta 92.121(6)
_cell_angle_gamma 90
_cell_formula_units_Z 4
_cell_length_a 8.2507(6)
_cell_length_b 12.9627(13)
_cell_length_c 32.399(2)
_cell_measurement_reflns_used 2489
_cell_measurement_temperature 295
_cell_measurement_theta_max 28.6630
_cell_measurement_theta_min 4.7000
_cell_volume 3462.7(5)
_computing_structure_refinement 'SHELXL-2014/7 (Sheldrick, 2014)'
_diffrn_ambient_temperature 295
_diffrn_detector_area_resol_mean 16.3426
_diffrn_measured_fraction_theta_full 0.992
_diffrn_measured_fraction_theta_max 0.993
_diffrn_measurement_device_type 'Xcalibur, Sapphire3'
_diffrn_radiation_type MoK\a
_diffrn_radiation_wavelength 0.71073
_diffrn_reflns_av_R_equivalents 0.0250
_diffrn_reflns_av_unetI/netI 0.0364
_diffrn_reflns_Laue_measured_fraction_full 0.992
_diffrn_reflns_Laue_measured_fraction_max 0.993
_diffrn_reflns_limit_h_max 8
_diffrn_reflns_limit_h_min -10
_diffrn_reflns_limit_k_max 15
_diffrn_reflns_limit_k_min -15
_diffrn_reflns_limit_l_max 39
_diffrn_reflns_limit_l_min -36
_diffrn_reflns_number 7445
_diffrn_reflns_point_group_measured_fraction_full 0.992
_diffrn_reflns_point_group_measured_fraction_max 0.993
_diffrn_reflns_theta_full 25.242
_diffrn_reflns_theta_max 25.995
_diffrn_reflns_theta_min 4.366
_diffrn_source 'fine-focus sealed X-ray tube'
_exptl_absorpt_coefficient_mu 2.518
_exptl_absorpt_correction_T_max 1.00000
_exptl_absorpt_correction_T_min 0.60215
_exptl_absorpt_correction_type multi-scan
_exptl_absorpt_process_details
;
CrysAlisPro 1.171.38.43 (Rigaku Oxford Diffraction, 2015)
Empirical absorption correction using spherical harmonics,
 implemented in SCALE3 ABSPACK scaling algorithm.
;
_exptl_crystal_colour red
_exptl_crystal_density_diffrn 1.976
_exptl_crystal_description plate
_exptl_crystal_F_000 1972
_exptl_crystal_size_max 0.57
_exptl_crystal_size_mid 0.30
_exptl_crystal_size_min 0.11
_refine_diff_density_max 0.731
_refine_diff_density_min -0.553
_refine_diff_density_rms 0.076
_refine_ls_extinction_method none
_refine_ls_goodness_of_fit_ref 1.172
_refine_ls_hydrogen_treatment constr
_refine_ls_matrix_type full
_refine_ls_number_parameters 231
_refine_ls_number_reflns 3382
_refine_ls_number_restraints 0
_refine_ls_restrained_S_all 1.172
_refine_ls_R_factor_all 0.0566
_refine_ls_R_factor_gt 0.0450
_refine_ls_shift/su_max 0.002
_refine_ls_shift/su_mean 0.000
_refine_ls_structure_factor_coef Fsqd
_refine_ls_weighting_details 'w=1/[\s^2^(Fo^2^)+(0.0083P)^2^+12.9849P] where P=(Fo^2^+2Fc^2^)/3'
_refine_ls_weighting_scheme calc
_refine_ls_wR_factor_gt 0.0702
_refine_ls_wR_factor_ref 0.0736
_reflns_Friedel_coverage 0.000
_reflns_number_gt 2897
_reflns_number_total 3382
_reflns_threshold_expression 'I > 2\s(I)'
_cod_data_source_file c8ce00754c2.cif
_cod_data_source_block shelx_CCDC6
_cod_depositor_comments 'Adding full bibliography for 7230823--7230834.cif.'
_cod_database_code 7230829
_shelx_shelxl_version_number 2014/7
_shelx_space_group_comment
;
The symmetry employed for this shelxl refinement is uniquely defined
by the following loop, which should always be used as a source of
symmetry information in preference to the above space-group names.
They are only intended as comments.
;

loop_
_space_group_symop_operation_xyz
'x, y, z'
'-x, y, -z+1/2'
'x+1/2, y+1/2, z'
'-x+1/2, y+1/2, -z+1/2'
'-x, -y, -z'
'x, -y, z-1/2'
'-x+1/2, -y+1/2, -z'
'x+1/2, -y+1/2, z-1/2'

loop_
_atom_site_label
_atom_site_type_symbol
_atom_site_fract_x
_atom_site_fract_y
_atom_site_fract_z
_atom_site_U_iso_or_equiv
_atom_site_adp_type
_atom_site_occupancy
_atom_site_site_symmetry_order
_atom_site_calc_flag
_atom_site_refinement_flags_posn
_atom_site_refinement_flags_adp
_atom_site_refinement_flags_occupancy
I1 I 0.59761(4) 0.21266(3) 0.61440(2) 0.05582(12) Uani 1 1 d . . .
Co1 Co 0.5000 0.30765(7) 0.7500 0.0377(2) Uani 1 2 d S T P
Cl1 Cl 0.64138(13) 0.17914(10) 0.70869(4) 0.0490(3) Uani 1 1 d . . .
N1 N 0.6988(4) 0.3251(3) 0.79401(11) 0.0397(9) Uani 1 1 d . . .
N2 N 0.4211(4) 0.4263(3) 0.79083(12) 0.0423(9) Uani 1 1 d . . .
F5 F 0.4104(5) 0.0860(3) 0.54224(12) 0.1014(13) Uani 1 1 d . . .
F1 F 0.6934(5) 0.3994(3) 0.55484(12) 0.1023(13) Uani 1 1 d . . .
F3 F 0.4540(5) 0.3022(4) 0.42798(11) 0.1157(14) Uani 1 1 d . . .
C5 C 0.6777(5) 0.3927(4) 0.82473(14) 0.0404(10) Uani 1 1 d . . .
F2 F 0.6280(6) 0.4385(3) 0.47452(13) 0.1182(16) Uani 1 1 d . . .
C6 C 0.5177(5) 0.4457(3) 0.82409(14) 0.0409(10) Uani 1 1 d . . .
C11 C 0.5540(6) 0.2412(4) 0.55117(16) 0.0553(13) Uani 1 1 d . . .
C1 C 0.8422(5) 0.2767(4) 0.79230(15) 0.0481(12) Uani 1 1 d . . .
H1 H 0.8575 0.2300 0.7710 0.058 Uiso 1 1 calc R U .
C10 C 0.2761(6) 0.4729(4) 0.78819(18) 0.0557(13) Uani 1 1 d . . .
H10 H 0.2096 0.4608 0.7649 0.067 Uiso 1 1 calc R U .
C7 C 0.4693(6) 0.5103(4) 0.85541(17) 0.0583(14) Uani 1 1 d . . .
H7 H 0.5383 0.5237 0.8781 0.070 Uiso 1 1 calc R U .
F4 F 0.3469(6) 0.1255(4) 0.46207(13) 0.1253(16) Uani 1 1 d . . .
C4 C 0.7984(6) 0.4120(4) 0.85470(16) 0.0548(13) Uani 1 1 d . . .
H4 H 0.7811 0.4580 0.8761 0.066 Uiso 1 1 calc R U .
C2 C 0.9676(6) 0.2934(4) 0.82077(16) 0.0574(13) Uani 1 1 d . . .
H2 H 1.0659 0.2589 0.8187 0.069 Uiso 1 1 calc R U .
C9 C 0.2202(6) 0.5378(4) 0.81822(18) 0.0583(14) Uani 1 1 d . . .
H9 H 0.1192 0.5694 0.8152 0.070 Uiso 1 1 calc R U .
C3 C 0.9447(6) 0.3614(4) 0.85204(18) 0.0598(14) Uani 1 1 d . . .
H3 H 1.0277 0.3737 0.8716 0.072 Uiso 1 1 calc R U .
C8 C 0.3172(7) 0.5544(4) 0.85244(19) 0.0655(16) Uani 1 1 d . . .
H8 H 0.2811 0.5953 0.8738 0.079 Uiso 1 1 calc R U .
C16 C 0.4671(7) 0.1735(5) 0.52621(19) 0.0656(15) Uani 1 1 d . . .
C12 C 0.6067(7) 0.3298(4) 0.53284(19) 0.0636(15) Uani 1 1 d . . .
C14 C 0.4877(8) 0.2833(6) 0.46831(19) 0.0786(18) Uani 1 1 d . . .
C15 C 0.4332(8) 0.1932(6) 0.48487(19) 0.0763(18) Uani 1 1 d . . .
C13 C 0.5754(8) 0.3510(5) 0.4919(2) 0.0753(18) Uani 1 1 d . . .

loop_
_atom_site_aniso_label
_atom_site_aniso_U_11
_atom_site_aniso_U_22
_atom_site_aniso_U_33
_atom_site_aniso_U_23
_atom_site_aniso_U_13
_atom_site_aniso_U_12
I1 0.0592(2) 0.0561(2) 0.0522(2) -0.00031(17) 0.00286(15) -0.00256(17)
Co1 0.0322(4) 0.0440(5) 0.0367(5) 0.000 -0.0029(3) 0.000
Cl1 0.0421(6) 0.0596(8) 0.0454(7) -0.0081(6) 0.0029(5) -0.0033(5)
N1 0.0338(19) 0.047(2) 0.038(2) 0.0013(17) -0.0020(15) 0.0023(16)
N2 0.038(2) 0.042(2) 0.047(2) 0.0011(18) -0.0010(17) 0.0002(17)
F5 0.140(3) 0.091(3) 0.072(3) 0.003(2) -0.004(2) -0.054(3)
F1 0.143(3) 0.071(2) 0.093(3) -0.002(2) 0.008(3) -0.043(2)
F3 0.151(4) 0.141(4) 0.054(2) 0.019(2) -0.002(2) 0.023(3)
C5 0.044(3) 0.042(3) 0.035(3) 0.004(2) -0.0036(19) -0.002(2)
F2 0.182(4) 0.078(3) 0.097(3) 0.037(2) 0.037(3) -0.004(3)
C6 0.043(3) 0.040(3) 0.039(3) -0.003(2) 0.001(2) -0.002(2)
C11 0.059(3) 0.056(3) 0.052(3) 0.000(3) 0.009(2) -0.005(3)
C1 0.037(2) 0.060(3) 0.047(3) -0.002(2) 0.000(2) 0.004(2)
C10 0.042(3) 0.054(3) 0.070(4) -0.002(3) -0.005(2) 0.008(2)
C7 0.062(3) 0.062(3) 0.051(3) -0.019(3) -0.006(3) 0.004(3)
F4 0.144(4) 0.155(4) 0.074(3) -0.013(3) -0.028(3) -0.043(3)
C4 0.058(3) 0.057(3) 0.049(3) -0.008(2) -0.011(2) -0.007(3)
C2 0.037(3) 0.074(4) 0.060(3) 0.011(3) -0.006(2) 0.008(3)
C9 0.050(3) 0.050(3) 0.075(4) -0.005(3) 0.001(3) 0.013(2)
C3 0.042(3) 0.075(4) 0.061(4) 0.004(3) -0.015(2) -0.005(3)
C8 0.066(4) 0.062(4) 0.069(4) -0.016(3) 0.009(3) 0.017(3)
C16 0.074(4) 0.061(4) 0.061(4) 0.010(3) 0.002(3) -0.012(3)
C12 0.074(4) 0.058(4) 0.060(4) 0.002(3) 0.012(3) -0.003(3)
C14 0.089(4) 0.096(5) 0.052(4) 0.019(4) 0.009(3) 0.018(4)
C15 0.077(4) 0.094(5) 0.057(4) -0.008(4) -0.007(3) -0.010(4)
C13 0.096(5) 0.062(4) 0.069(4) 0.011(3) 0.021(4) 0.005(4)

loop_
_atom_type_symbol
_atom_type_description
_atom_type_scat_dispersion_real
_atom_type_scat_dispersion_imag
_atom_type_scat_source
C C 0.0033 0.0016 'International Tables Vol C Tables 4.2.6.8 and 6.1.1.4'
H H 0.0000 0.0000 'International Tables Vol C Tables 4.2.6.8 and 6.1.1.4'
N N 0.0061 0.0033 'International Tables Vol C Tables 4.2.6.8 and 6.1.1.4'
F F 0.0171 0.0103 'International Tables Vol C Tables 4.2.6.8 and 6.1.1.4'
Cl Cl 0.1484 0.1585 'International Tables Vol C Tables 4.2.6.8 and 6.1.1.4'
Co Co 0.3494 0.9721 'International Tables Vol C Tables 4.2.6.8 and 6.1.1.4'
I I -0.4742 1.8119 'International Tables Vol C Tables 4.2.6.8 and 6.1.1.4'

loop_
_geom_angle_atom_site_label_1
_geom_angle_atom_site_label_2
_geom_angle_atom_site_label_3
_geom_angle
_geom_angle_site_symmetry_1
_geom_angle_site_symmetry_3
N1 Co1 N1 167.9(2) . 2_656
N1 Co1 N2 75.91(14) . .
N1 Co1 N2 95.30(14) 2_656 .
N1 Co1 N2 95.30(14) . 2_656
N1 Co1 N2 75.90(14) 2_656 2_656
N2 Co1 N2 88.4(2) . 2_656
N1 Co1 Cl1 93.83(10) . .
N1 Co1 Cl1 94.36(10) 2_656 .
N2 Co1 Cl1 169.24(10) . .
N2 Co1 Cl1 89.38(10) 2_656 .
N1 Co1 Cl1 94.36(10) . 2_656
N1 Co1 Cl1 93.83(10) 2_656 2_656
N2 Co1 Cl1 89.38(10) . 2_656
N2 Co1 Cl1 169.24(10) 2_656 2_656
Cl1 Co1 Cl1 94.68(6) . 2_656
C1 N1 C5 118.3(4) . .
C1 N1 Co1 125.2(3) . .
C5 N1 Co1 116.4(3) . .
C6 N2 C10 118.0(4) . .
C6 N2 Co1 116.4(3) . .
C10 N2 Co1 125.0(3) . .
N1 C5 C4 121.8(4) . .
N1 C5 C6 115.5(4) . .
C4 C5 C6 122.7(4) . .
N2 C6 C7 121.5(4) . .
N2 C6 C5 115.2(4) . .
C7 C6 C5 123.3(4) . .
C12 C11 C16 116.5(5) . .
C12 C11 I1 121.6(4) . .
C16 C11 I1 121.9(4) . .
N1 C1 C2 122.7(5) . .
N1 C1 H1 118.6 . .
C2 C1 H1 118.6 . .
N2 C10 C9 123.5(5) . .
N2 C10 H10 118.3 . .
C9 C10 H10 118.3 . .
C8 C7 C6 119.1(5) . .
C8 C7 H7 120.5 . .
C6 C7 H7 120.5 . .
C3 C4 C5 118.6(5) . .
C3 C4 H4 120.7 . .
C5 C4 H4 120.7 . .
C3 C2 C1 118.6(5) . .
C3 C2 H2 120.7 . .
C1 C2 H2 120.7 . .
C8 C9 C10 118.0(5) . .
C8 C9 H9 121.0 . .
C10 C9 H9 121.0 . .
C2 C3 C4 120.0(5) . .
C2 C3 H3 120.0 . .
C4 C3 H3 120.0 . .
C9 C8 C7 119.9(5) . .
C9 C8 H8 120.1 . .
C7 C8 H8 120.1 . .
F5 C16 C11 119.6(5) . .
F5 C16 C15 118.1(6) . .
C11 C16 C15 122.3(6) . .
F1 C12 C13 117.3(5) . .
F1 C12 C11 120.3(5) . .
C13 C12 C11 122.4(6) . .
F3 C14 C13 121.0(7) . .
F3 C14 C15 118.4(7) . .
C13 C14 C15 120.6(6) . .
F4 C15 C14 121.4(6) . .
F4 C15 C16 120.0(6) . .
C14 C15 C16 118.7(6) . .
F2 C13 C14 119.0(6) . .
F2 C13 C12 121.4(7) . .
C14 C13 C12 119.6(6) . .

loop_
_geom_bond_atom_site_label_1
_geom_bond_atom_site_label_2
_geom_bond_distance
_geom_bond_site_symmetry_2
I1 C11 2.100(5) .
Co1 N1 2.145(3) .
Co1 N1 2.145(3) 2_656
Co1 N2 2.145(4) .
Co1 N2 2.145(4) 2_656
Co1 Cl1 2.4582(13) .
Co1 Cl1 2.4582(13) 2_656
N1 C1 1.342(5) .
N1 C5 1.343(6) .
N2 C6 1.340(6) .
N2 C10 1.340(6) .
F5 C16 1.339(6) .
F1 C12 1.340(6) .
F3 C14 1.349(7) .
C5 C4 1.388(6) .
C5 C6 1.487(6) .
F2 C13 1.345(7) .
C6 C7 1.386(6) .
C11 C12 1.372(7) .
C11 C16 1.376(7) .
C1 C2 1.378(6) .
C1 H1 0.9300 .
C10 C9 1.379(7) .
C10 H10 0.9300 .
C7 C8 1.379(7) .
C7 H7 0.9300 .
F4 C15 1.335(7) .
C4 C3 1.379(7) .
C4 H4 0.9300 .
C2 C3 1.361(7) .
C2 H2 0.9300 .
C9 C8 1.360(8) .
C9 H9 0.9300 .
C3 H3 0.9300 .
C8 H8 0.9300 .
C16 C15 1.382(8) .
C12 C13 1.371(8) .
C14 C13 1.355(9) .
C14 C15 1.368(9) .
